data_2001987
loop_
_publ_author_name
'White, J. M.'
'Robertson, G. B.'

_publ_section_title
;
 Low-temperature structures of <i>cis</i>-4-<i>tert</i>-butylcyclohexyl
 <i>p</i>-nitrobenzoate (1) and
 <i>trans</i>-4-<i>tert</i>-butylcyclohexyl <i>p</i>-nitrobenzoate (2)
;
_journal_issue 2
_journal_name_full 'Acta Crystallographica Section C'
_journal_page_first 347
_journal_page_last 350
_journal_paper_doi 10.1107/S0108270192006024
_journal_volume 49
_journal_year 1993
_chemical_formula_sum 'C17 H23 N O4'
_chemical_formula_weight 305.4
_space_group_crystal_system triclinic
_space_group_IT_number 2
_space_group_name_Hall '-P 1'
_space_group_name_H-M_alt 'P -1'
_cell_angle_alpha 111.44(3)
_cell_angle_beta 100.06(2)
_cell_angle_gamma 96.38(2)
_cell_formula_units_Z 2
_cell_length_a 6.3555(7)
_cell_length_b 11.615(4)
_cell_length_c 12.365(4)
_cell_volume 821.2(5)
_diffrn_radiation_type Cu
_diffrn_radiation_wavelength 1.5418
_exptl_absorpt_coefficient_mu 0.6632
_exptl_crystal_density_diffrn 1.23
_exptl_crystal_F_000 328
_cod_data_source_file hl1002.cif
_cod_data_source_block hl1002_structure_1_of_2
_cod_depositor_comments
;
 Changing the space group from 'P 1' to '-P 1' after consulting the original
 publication.

 Antanas Vaitkus,
 2017-09-12
;
_cod_original_cell_volume 821.16
_cod_original_sg_symbol_Hall 'P 1'
_cod_original_sg_symbol_H-M 'P 1'
_cod_original_formula_sum 'C17 H23 N1 O4'
_cod_database_code 2001987

loop_
_space_group_symop_id
_space_group_symop_operation_xyz
1 x,y,z
2 -x,-y,-z

loop_
_atom_site_label
_atom_site_fract_x
_atom_site_fract_y
_atom_site_fract_z
_atom_site_U_iso_or_equiv
O(1) .29190(10) .82548(8) .15174(8) .0217(4)
O(2) .5075(2) .68832(9) .07984(9) .0295(4)
O(3) -.2131(2) .23793(9) .14469(9) .0302(4)
O(4) -.3800(2) .38320(10) .23680(10) .0415(5)
N(1) -.2355(2) .34790(10) .18570(10) .0250(5)
C(1) .4328(2) .92710(10) .13910(10) .0217(5)
C(2) .2866(2) 1.01560(10) .11970(10) .0235(5)
C(3) .2019(2) 1.08360(10) .23040(10) .0217(5)
C(4) .3898(2) 1.15470(10) .34110(10) .0207(5)
C(5) .5243(2) 1.05950(10) .36090(10) .0229(5)
C(6) .6125(2) .99170(10) .25180(10) .0239(5)
C(7) .3183(2) 1.23740(10) .45380(10) .0252(5)
C(8) .1807(3) 1.3276(2) .4246(2) .0399(7)
C(9) .1844(3) 1.1581(2) .5019(2) .0336(6)
C(10) .5217(3) 1.3173(2) .5508(2) .0445(7)
C(11) .3504(2) .71340(10) .12070(10) .0205(5)
C(12) .1973(2) .62000(10) .14110(10) .0194(5)
C(13) .0164(2) .65290(10) .18670(10) .0219(5)
C(14) -.1239(2) .56410(10) .20280(10) .0232(5)
C(15) -.0807(2) .44360(10) .17250(10) .0212(5)
C(16) .0974(2) .40820(10) .12760(10) .0230(5)
C(17) .2371(2) .49840(10) .11220(10) .0219(5)
H(1) .493(2) .8900(10) .0690(10) ?
H(2A) .377(2) 1.0790(10) .1000(10) ?
H(2B) .161(3) .969(2) .0510(10) ?
H(3A) .112(2) 1.1410(10) .2140(10) ?
H(3B) .105(3) 1.0210(10) .2450(10) ?
H(4) .486(2) 1.2140(10) .3220(10) ?
H(5A) .432(2) .9950(10) .3780(10) ?
H(5B) .646(3) 1.101(2) .430(2) ?
H(6A) .699(3) .930(2) .2640(10) ?
H(6B) .716(3) 1.0530(10) .2340(10) ?
H(8A) .032(4) 1.282(2) .369(2) ?
H(8B) .260(3) 1.375(2) .390(2) ?
H(8C) .158(3) 1.392(2) .499(2) ?
H(9A) .274(3) 1.105(2) .528(2) ?
H(9B) .051(4) 1.100(2) .439(2) ?
H(9C) .128(3) 1.214(2) .568(2) ?
H(10A) .609(4) 1.262(2) .581(2) ?
H(10B) .477(4) 1.375(2) .621(2) ?
H(10C) .618(4) 1.365(2) .525(2) ?
H(13) -.012(3) .734(2) .2040(10) ?
H(14) -.251(3) .585(2) .232(2) ?
H(16) .122(3) .325(2) .1080(10) ?
H(17) .360(3) .475(2) .081(2) ?

loop_
_geom_angle_atom_site_label_1
_geom_angle_atom_site_label_2
_geom_angle_atom_site_label_3
_geom_angle
C(8) C(7) C(10) 107.90(10)
O(1) C(11) O(2) 124.70(10)
O(2) C(11) C(12) 123.40(10)
c(11) C(12) C(17) 118.40(10)
C(12) C(13) C(14) 119.90(10)
N(1) C(15) C(14) 118.20(10)
C(14) C(15) C(16) 123.00(10)
C(12) C(17) C(16) 120.40(10)
C(1) O(1) C(11) 117.40(10)
O(3) N(1) C(15) 118.20(10)
O(1) C(1) C(2) 105.90(10)
C(2) C(1) C(6) 112.00(10)
C(2) C(3) C(4) 111.40(10)
C(3) C(4) C(7) 114.50(10)
C(4) C(5) C(6) 111.70(10)
C(4) C(7) C(8) 110.10(10)
C(4) C(7) C(10) 108.90(10)
O(1) C(1) H(1) 108.5(9)
H(1) C(1) C(6) 111.2(8)
C(1) C(2) H(2B) 111.0(10)
H(2A) C(2) C(3) 109.9(8)
C(2) C(3) H(3A) 109.0(10)
H(3A) C(3) H(3B) 106.0(10)
H(3B) C(3) C(4) 109.9(8)
H(4) C(4) C(5) 107.0(10)
C(4) C(5) H(5A) 110.0(10)
C(9) C(7) C(10) 109.40(10)
O(1) C(11) C(12) 111.90(10)
c(11) C(12) C(13) 121.20(10)
C(13) C(12) C(17) 120.30(10)
C(13) C(14) C(15) 118.40(10)
N(1) C(15) C(16) 118.80(10)
C(15) C(16) C(17) 117.90(10)
O(3) N(1) O(4) 123.80(10)
O(4) N(1) C(15) 118.00(10)
O(1) C(1) C(6) 108.80(10)
C(1) C(2) C(3) 112.40(10)
C(3) C(4) C(5) 108.20(10)
C(5) C(4) C(7) 114.00(10)
C(1) C(6) C(5) 112.10(10)
C(4) C(7) C(9) 112.10(10)
C(8) C(7) C(9) 108.30(10)
H(1) C(1) C(2) 110.0(10)
C(1) C(2) H(2A) 106.6(9)
H(2A) C(2) H(2B) 109.0(10)
H(2B) C(2) C(3) 109.0(10)
C(2) C(3) H(3B) 109.0(8)
H(3A) C(3) C(4) 110.9(7)
C(3) C(4) H(4) 107.3(8)
H(4) C(4) C(7) 105.7(8)
C(4) C(5) H(5B) 111.0(10)

loop_
_geom_bond_atom_site_label_1
_geom_bond_atom_site_label_2
_geom_bond_distance
O(1) C(1) 1.473(2)
O(2) C(11) 1.213(2)
O(4) N(1) 1.228(2)
C(1) C(2) 1.514(2)
C(2) C(3) 1.532(2)
C(4) C(5) 1.533(2)
C(5) C(6) 1.529(2)
C(7) C(9) 1.526(3)
C(11) C(12) 1.496(2)
C(12) C(17) 1.388(2)
C(14) C(15) 1.383(2)
C(16) C(17) 1.386(2)
C(1) H(1) .98(2)
C(2) H(2B) .990(10)
C(3) H(3B) .99(2)
C(5) H(5A) 1.01(2)
C(6) H(6A) .99(2)
C(8) H(8A) 1.02(2)
C(8) H(8C) .99(2)
C(9) H(9B) 1.02(2)
C(10) H(10A) 1.02(3)
C(10) H(10C) .95(3)
C(14) H(14) .96(2)
C(17) H(17) .96(2)
O(1) C(11) 1.332(2)
O(3) N(1) 1.225(2)
N(1) C(15) 1.475(2)
C(1) C(6) 1.516(2)
C(3) C(4) 1.538(2)
C(4) C(7) 1.553(2)
C(7) C(8) 1.537(3)
C(7) C(10) 1.532(2)
C(12) C(13) 1.397(2)
C(13) C(14) 1.381(2)
C(15) C(16) 1.384(2)
C(2) H(2A) 1.01(2)
C(3) H(3A) .97(2)
C(4) H(4) .99(2)
C(5) H(5B) .980(10)
C(6) H(6B) 1.02(2)
C(8) H(8B) .96(2)
C(9) H(9A) .98(2)
C(9) H(9C) .99(2)
C(10) H(10B) .99(2)
C(13) H(13) .93(2)
C(16) H(16) .94(2)
